data_1564004
loop_
_publ_author_name
'Dong, Ying-Ling'
'Sun, Hong-Zhi'
'Teng, Bao-Shan'
'Ma, Yuan-Jun'
'Wang, Xing'
'Wu, Ben-Lai'

_publ_section_title
;
 Homochiral lanthanide metal--organic frameworks based on amino
 acid-functionalized terpyridyl ligand: synthesis, structure
 determination, and optical properties
;
_journal_name_full 'Inorganica Chimica Acta'
_journal_page_first 119931
_journal_paper_doi 10.1016/j.ica.2020.119931
_journal_volume 513
_journal_year 2020
_chemical_absolute_configuration rm
_chemical_formula_moiety '2(C25 H26 N6 O10 Pr), N O3, Cl, 7(H2 O)'
_chemical_formula_sum 'C50 H66 Cl N13 O30 Pr2'
_chemical_formula_weight 1646.42
_space_group_crystal_system monoclinic
_space_group_IT_number 4
_space_group_name_Hall 'P 2yb'
_space_group_name_H-M_alt 'P 1 21 1'
_atom_sites_solution_hydrogens mixed
_audit_creation_method SHELXL-2018/3
_cell_angle_alpha 90
_cell_angle_beta 100.8020(10)
_cell_angle_gamma 90
_cell_formula_units_Z 2
_cell_length_a 9.38780(10)
_cell_length_b 32.3383(3)
_cell_length_c 10.39750(10)
_cell_measurement_reflns_used 16865
_cell_measurement_temperature 173(2)
_cell_measurement_theta_max 72.9380
_cell_measurement_theta_min 4.5280
_cell_volume 3100.60(5)
_computing_structure_refinement 'SHELXL-2018/3 (Sheldrick, 2018)'
_computing_structure_solution 'SHELXT 2014/5 (Sheldrick, 2014)'
_diffrn_ambient_temperature 173(2)
_diffrn_measured_fraction_theta_full 0.995
_diffrn_measured_fraction_theta_max 0.995
_diffrn_measurement_device_type 'XtaLAB AFC12 (RINC): Kappa single'
_diffrn_measurement_method '\w scans'
_diffrn_radiation_type CuK\a
_diffrn_radiation_wavelength 1.54184
_diffrn_reflns_av_R_equivalents 0.0823
_diffrn_reflns_av_unetI/netI 0.0872
_diffrn_reflns_Laue_measured_fraction_full 0.995
_diffrn_reflns_Laue_measured_fraction_max 0.995
_diffrn_reflns_limit_h_max 8
_diffrn_reflns_limit_h_min -10
_diffrn_reflns_limit_k_max 37
_diffrn_reflns_limit_k_min -37
_diffrn_reflns_limit_l_max 11
_diffrn_reflns_limit_l_min -11
_diffrn_reflns_number 22405
_diffrn_reflns_point_group_measured_fraction_full 0.976
_diffrn_reflns_point_group_measured_fraction_max 0.976
_diffrn_reflns_theta_full 62.489
_diffrn_reflns_theta_max 62.489
_diffrn_reflns_theta_min 4.329
_diffrn_source 'fine-focus sealed tube'
_exptl_absorpt_coefficient_mu 13.194
_exptl_absorpt_correction_T_max 0.321
_exptl_absorpt_correction_T_min 0.245
_exptl_absorpt_correction_type multi-scan
_exptl_absorpt_process_details CrysAlisPro
_exptl_crystal_colour 'light green'
_exptl_crystal_density_diffrn 1.764
_exptl_crystal_description flaky
_exptl_crystal_F_000 1664
_exptl_crystal_size_max 0.20
_exptl_crystal_size_mid 0.10
_exptl_crystal_size_min 0.09
_refine_diff_density_max 1.883
_refine_diff_density_min -1.619
_refine_diff_density_rms 0.275
_refine_ls_abs_structure_details
;
 Flack x determined using 3786 quotients [(I+)-(I-)]/[(I+)+(I-)]
 (Parsons, Flack and Wagner, Acta Cryst. B69 (2013) 249-259).
;
_refine_ls_abs_structure_Flack -0.013(7)
_refine_ls_extinction_coef .
_refine_ls_extinction_method none
_refine_ls_goodness_of_fit_ref 1.161
_refine_ls_hydrogen_treatment mixed
_refine_ls_matrix_type full
_refine_ls_number_parameters 859
_refine_ls_number_reflns 9644
_refine_ls_number_restraints 233
_refine_ls_restrained_S_all 1.180
_refine_ls_R_factor_all 0.0864
_refine_ls_R_factor_gt 0.0728
_refine_ls_shift/su_max 0.000
_refine_ls_shift/su_mean 0.000
_refine_ls_structure_factor_coef Fsqd
_refine_ls_weighting_details 'w=1/[\s^2^(Fo^2^)+(0.0584P)^2^+180.7447P] where P=(Fo^2^+2Fc^2^)/3'
_refine_ls_weighting_scheme calc
_refine_ls_wR_factor_gt 0.2558
_refine_ls_wR_factor_ref 0.2651
_reflns_Friedel_coverage 0.922
_reflns_Friedel_fraction_full 0.955
_reflns_Friedel_fraction_max 0.955
_reflns_number_gt 9076
_reflns_number_total 9644
_reflns_threshold_expression 'I > 2\s(I)'
_cod_data_source_file ICA-2020-513-119931.cif
_cod_data_source_block II
_cod_original_sg_symbol_H-M 'P 21'
_cod_database_code 1564004
_shelx_shelxl_version_number 2018/3
_shelx_space_group_comment
;
The symmetry employed for this shelxl refinement is uniquely defined
by the following loop, which should always be used as a source of
symmetry information in preference to the above space-group names.
They are only intended as comments.
;

loop_
_space_group_symop_operation_xyz
'x, y, z'
'-x, y+1/2, -z'

loop_
_atom_site_label
_atom_site_type_symbol
_atom_site_fract_x
_atom_site_fract_y
_atom_site_fract_z
_atom_site_U_iso_or_equiv
_atom_site_adp_type
_atom_site_occupancy
_atom_site_site_symmetry_order
_atom_site_calc_flag
_atom_site_refinement_flags_posn
_atom_site_refinement_flags_adp
_atom_site_refinement_flags_occupancy
_atom_site_disorder_assembly
_atom_site_disorder_group
Pr1 Pr 0.21269(17) 0.35137(5) 0.57509(15) 0.0144(4) Uani 1 1 d . . . . .
Pr2 Pr 0.24940(17) 0.64833(5) -0.09540(16) 0.0153(4) Uani 1 1 d . . . . .
Cl1 Cl 0.8494(9) 0.4648(3) 0.6775(9) 0.035(2) Uani 1 1 d . . . . .
O1 O 0.0374(18) 0.4092(7) 0.5087(15) 0.022(5) Uani 1 1 d D . . . .
O2 O 0.2991(18) 0.4057(5) 0.739(2) 0.027(5) Uani 1 1 d D . . . .
O3 O 0.037(2) 0.3583(9) 0.733(2) 0.039(6) Uani 1 1 d . . . . .
O4 O 0.226(3) 0.3221(8) 0.811(2) 0.033(6) Uani 1 1 d . . . . .
O5 O 0.059(3) 0.3300(10) 0.929(2) 0.045(7) Uani 1 1 d . . . . .
O6 O 0.346(2) 0.3207(7) 0.398(2) 0.026(5) Uani 1 1 d . U . . .
O7 O 0.305(3) 0.3424(10) 0.192(2) 0.044(7) Uani 1 1 d . U . . .
O8 O 0.153(2) 0.3544(9) 0.321(2) 0.033(6) Uani 1 1 d . . . . .
O9 O 0.364(2) 0.4019(7) 0.486(2) 0.026(5) Uani 1 1 d . . . . .
O10 O 0.465(2) 0.4532(7) 0.6200(19) 0.023(5) Uani 1 1 d . . . . .
O11 O 0.3065(17) 0.5952(5) 0.082(2) 0.030(5) Uani 1 1 d D . . . .
O12 O 0.049(3) 0.5959(6) -0.1308(17) 0.041(7) Uani 1 1 d D . . . .
O13 O 0.298(2) 0.6761(7) 0.157(2) 0.024(4) Uani 1 1 d . U . . .
O14 O 0.123(2) 0.6901(8) 0.259(2) 0.030(5) Uani 1 1 d . U . . .
O15 O 0.078(2) 0.6636(7) 0.063(2) 0.028(5) Uani 1 1 d . U . . .
O16 O 0.375(3) 0.6737(7) -0.282(2) 0.026(5) Uani 1 1 d . . . . .
O17 O 0.186(3) 0.6363(7) -0.349(2) 0.031(6) Uani 1 1 d . . . . .
O18 O 0.332(3) 0.6511(10) -0.481(3) 0.048(7) Uani 1 1 d . . . . .
O19 O 0.397(2) 0.5919(6) -0.157(2) 0.020(5) Uani 1 1 d . . . . .
O20 O 0.353(3) 0.5310(9) -0.255(3) 0.050(8) Uani 1 1 d . . . . .
O21 O -0.100(4) 0.5294(11) -0.004(4) 0.098(10) Uani 1 1 d D U . . .
O22 O -0.010(5) 0.5759(13) 0.117(4) 0.088(10) Uani 1 1 d D U . . .
O23 O -0.092(4) 0.5160(12) 0.172(4) 0.079(9) Uani 1 1 d D U . . .
O24 O 0.136(3) 0.4484(10) -0.113(3) 0.044(7) Uani 1 1 d . . . . .
O25 O 0.100(2) 0.4726(7) 0.3405(16) 0.055(8) Uani 1 1 d G . . . .
O26 O 0.183(3) 0.4255(5) 0.1418(18) 0.098(15) Uani 1 1 d G . . . .
O27 O 0.2694(18) 0.5125(6) 0.0524(14) 0.064(9) Uani 1 1 d DG . . . .
O28 O 0.326(2) 0.5247(7) 0.4635(14) 0.041(6) Uani 1 1 d G . . . .
O29 O 0.059(3) 0.5404(8) -0.3093(15) 0.061(8) Uani 1 1 d G . . . .
O30 O 0.2071(18) 0.5946(4) 0.3278(17) 0.043(7) Uani 1 1 d DG . . . .
N1 N 0.106(3) 0.3360(5) 0.823(2) 0.028(7) Uani 1 1 d G . . . .
N2 N 0.268(3) 0.3398(4) 0.3018(18) 0.032(8) Uani 1 1 d G . . . .
N3 N 0.5935(14) 0.4878(5) 0.4432(18) 0.018(5) Uani 1 1 d G U . . .
H3A H 0.653228 0.484286 0.522084 0.022 Uiso 1 1 calc R U . . .
H3B H 0.523850 0.506317 0.454079 0.022 Uiso 1 1 calc R U . . .
N4 N 1.020(3) 0.8064(8) 0.514(2) 0.017(6) Uani 1 1 d . . . . .
N5 N 0.767(2) 0.7697(7) 0.417(2) 0.009(5) Uani 1 1 d . U . . .
N6 N 0.536(3) 0.8211(8) 0.335(2) 0.015(5) Uani 1 1 d . . . . .
N7 N 0.163(3) 0.6766(9) 0.160(3) 0.023(4) Uani 1 1 d . U . . .
N8 N 0.299(3) 0.6540(9) -0.373(3) 0.025(6) Uani 1 1 d . . . . .
N9 N 0.624(3) 0.5053(8) -0.157(2) 0.018(5) Uani 1 1 d . U . . .
H9A H 0.558562 0.491255 -0.216389 0.022 Uiso 1 1 calc R U . . .
H9B H 0.714354 0.499339 -0.172420 0.022 Uiso 1 1 calc R U . . .
N10 N 0.981(3) 0.1935(8) 0.197(2) 0.019(6) Uani 1 1 d . . . . .
N11 N 0.727(2) 0.2286(8) 0.082(2) 0.015(6) Uani 1 1 d . . . . .
N12 N 0.496(3) 0.1774(8) 0.009(2) 0.015(4) Uani 1 1 d . U . . .
N13 N -0.054(3) 0.5417(9) 0.104(3) 0.036(6) Uani 1 1 d D U . . .
C1 C 0.443(4) 0.4329(9) 0.515(3) 0.025(7) Uani 1 1 d . . . . .
C2 C 0.523(3) 0.4475(9) 0.401(3) 0.020(6) Uani 1 1 d . U . . .
H2 H 0.449194 0.451857 0.319022 0.024 Uiso 1 1 calc R U . . .
H27B H 0.191(16) 0.511(10) 0.08(2) 0.030 Uiso 1 1 d D U . . .
H27A H 0.26(3) 0.498(9) -0.018(17) 0.030 Uiso 1 1 d D U . . .
C3 C 0.627(3) 0.4137(10) 0.376(3) 0.023(7) Uani 1 1 d . . . . .
H3C H 0.673469 0.421634 0.302980 0.035 Uiso 1 1 calc R U . . .
H3D H 0.574121 0.387767 0.355678 0.035 Uiso 1 1 calc R U . . .
H3E H 0.702021 0.409941 0.455209 0.035 Uiso 1 1 calc R U . . .
C4 C 0.681(4) 0.5054(9) 0.346(3) 0.022(7) Uani 1 1 d . . . . .
H4A H 0.776742 0.491640 0.359323 0.027 Uiso 1 1 calc R U . . .
H4B H 0.629842 0.499590 0.256027 0.027 Uiso 1 1 calc R U . . .
C5 C 0.702(4) 0.5511(10) 0.364(3) 0.029(8) Uani 1 1 d . . . . .
C6 C 0.580(4) 0.5769(10) 0.316(4) 0.028(8) Uani 1 1 d . . . . .
H6 H 0.490507 0.565130 0.274813 0.034 Uiso 1 1 calc R U . . .
C7 C 0.594(4) 0.6184(10) 0.330(3) 0.023(7) Uani 1 1 d . . . . .
H7 H 0.514075 0.635343 0.294540 0.027 Uiso 1 1 calc R U . . .
C8 C 0.824(4) 0.5683(10) 0.429(3) 0.025(7) Uani 1 1 d . . . . .
H8 H 0.901962 0.551018 0.467013 0.030 Uiso 1 1 calc R U . . .
C9 C 0.840(4) 0.6115(10) 0.441(3) 0.024(7) Uani 1 1 d . . . . .
H9 H 0.930413 0.623072 0.479813 0.029 Uiso 1 1 calc R U . . .
C10 C 0.722(3) 0.6376(9) 0.395(3) 0.013(6) Uani 1 1 d . U . . .
C11 C 0.735(3) 0.6824(10) 0.406(3) 0.015(6) Uani 1 1 d . U . . .
C12 C 0.871(3) 0.7022(9) 0.439(3) 0.013(6) Uani 1 1 d . . . . .
H12 H 0.956933 0.686053 0.456142 0.016 Uiso 1 1 calc R U . . .
C13 C 0.880(4) 0.7451(10) 0.446(3) 0.021(7) Uani 1 1 d . . . . .
C14 C 1.025(3) 0.7657(9) 0.496(3) 0.011(6) Uani 1 1 d . U . . .
C15 C 1.150(4) 0.7437(9) 0.533(3) 0.020(7) Uani 1 1 d . . . . .
H15 H 1.148872 0.714468 0.525171 0.024 Uiso 1 1 calc R U . . .
C16 C 1.278(3) 0.7638(10) 0.583(3) 0.018(7) Uani 1 1 d . U . . .
H16 H 1.365171 0.748444 0.606048 0.021 Uiso 1 1 calc R U . . .
C17 C 1.279(4) 0.8052(11) 0.600(3) 0.024(7) Uani 1 1 d . . . . .
H17 H 1.365170 0.819819 0.636549 0.028 Uiso 1 1 calc R U . . .
C18 C 1.146(4) 0.8252(10) 0.560(3) 0.025(7) Uani 1 1 d . . . . .
H18 H 1.145165 0.854527 0.567013 0.030 Uiso 1 1 calc R U . . .
C19 C 0.614(3) 0.7097(10) 0.376(3) 0.018(7) Uani 1 1 d . . . . .
H19 H 0.518173 0.698711 0.355101 0.022 Uiso 1 1 calc R U . . .
C20 C 0.634(3) 0.7511(10) 0.378(3) 0.016(7) Uani 1 1 d . U . . .
C21 C 0.506(3) 0.7808(10) 0.335(3) 0.021(7) Uani 1 1 d . . . . .
C22 C 0.368(3) 0.7655(11) 0.297(3) 0.021(7) Uani 1 1 d . . . . .
H22 H 0.350439 0.736541 0.296200 0.025 Uiso 1 1 calc R U . . .
C23 C 0.256(3) 0.7934(10) 0.258(3) 0.019(7) Uani 1 1 d . . . . .
H23 H 0.159129 0.783831 0.233668 0.023 Uiso 1 1 calc R U . . .
C24 C 0.286(3) 0.8341(11) 0.256(3) 0.021(7) Uani 1 1 d . . . . .
H24 H 0.210379 0.853368 0.226260 0.025 Uiso 1 1 calc R U . . .
C25 C 0.427(3) 0.8476(10) 0.299(3) 0.015(6) Uani 1 1 d . . . . .
H25 H 0.446780 0.876491 0.302430 0.018 Uiso 1 1 calc R U . . .
C26 C 0.433(4) 0.5589(11) -0.193(4) 0.036(9) Uani 1 1 d . . . . .
C27 C 0.597(4) 0.5510(10) -0.175(3) 0.027(8) Uani 1 1 d . . . . .
H27 H 0.645650 0.565460 -0.093203 0.033 Uiso 1 1 calc R U . . .
C28 C 0.661(4) 0.5673(11) -0.289(4) 0.033(8) Uani 1 1 d . . . . .
H28A H 0.766120 0.563784 -0.269913 0.049 Uiso 1 1 calc R U . . .
H28B H 0.637117 0.596735 -0.301591 0.049 Uiso 1 1 calc R U . . .
H28C H 0.619442 0.551977 -0.368344 0.049 Uiso 1 1 calc R U . . .
C29 C 0.614(5) 0.4914(11) -0.023(4) 0.035(9) Uani 1 1 d . . . . .
H29A H 0.515894 0.498461 -0.007021 0.042 Uiso 1 1 calc R U . . .
H29B H 0.684833 0.507262 0.040692 0.042 Uiso 1 1 calc R U . . .
C30 C 0.639(4) 0.4462(11) 0.004(3) 0.028(8) Uani 1 1 d . U . . .
C31 C 0.774(4) 0.4290(11) 0.015(3) 0.028(7) Uani 1 1 d . U . . .
H31 H 0.854250 0.445991 0.005711 0.033 Uiso 1 1 calc R U . . .
C32 C 0.795(4) 0.3872(11) 0.039(4) 0.031(8) Uani 1 1 d . . . . .
H32 H 0.890100 0.376029 0.050445 0.037 Uiso 1 1 calc R U . . .
C33 C 0.520(4) 0.4211(11) 0.013(3) 0.028(8) Uani 1 1 d . . . . .
H33 H 0.425715 0.432903 0.005256 0.034 Uiso 1 1 calc R U . . .
C34 C 0.540(4) 0.3786(10) 0.033(3) 0.026(8) Uani 1 1 d . . . . .
H34 H 0.458986 0.361417 0.037474 0.032 Uiso 1 1 calc R U . . .
C35 C 0.677(3) 0.3611(10) 0.046(3) 0.021(7) Uani 1 1 d . U . . .
C36 C 0.695(4) 0.3158(11) 0.059(3) 0.023(7) Uani 1 1 d . U . . .
C37 C 0.830(4) 0.2974(10) 0.108(3) 0.022(7) Uani 1 1 d . . . . .
H37 H 0.911717 0.314397 0.138606 0.026 Uiso 1 1 calc R U . . .
C38 C 0.844(3) 0.2536(9) 0.114(3) 0.012(6) Uani 1 1 d . U . . .
C39 C 0.985(3) 0.2336(10) 0.170(3) 0.018(7) Uani 1 1 d . . . . .
C40 C 1.109(3) 0.2558(10) 0.181(3) 0.017(7) Uani 1 1 d . . . . .
H40 H 1.106631 0.283913 0.153804 0.020 Uiso 1 1 calc R U . . .
C41 C 1.243(4) 0.2361(11) 0.234(3) 0.021(7) Uani 1 1 d . U . . .
H41 H 1.331998 0.250771 0.245178 0.025 Uiso 1 1 calc R U . . .
C42 C 1.239(3) 0.1953(10) 0.268(3) 0.020(7) Uani 1 1 d . U . . .
H42 H 1.325372 0.180963 0.304660 0.024 Uiso 1 1 calc R U . . .
C43 C 1.105(3) 0.1751(9) 0.247(3) 0.018(7) Uani 1 1 d . . . . .
H43 H 1.102597 0.146702 0.270622 0.021 Uiso 1 1 calc R U . . .
C44 C 0.576(4) 0.2889(11) 0.025(3) 0.023(7) Uani 1 1 d . . . . .
H44 H 0.481825 0.299918 -0.004878 0.028 Uiso 1 1 calc R U . . .
C45 C 0.596(3) 0.2465(9) 0.033(3) 0.011(6) Uani 1 1 d . U . . .
C46 C 0.467(3) 0.2171(9) -0.005(3) 0.014(5) Uani 1 1 d . U . . .
C47 C 0.336(4) 0.2334(10) -0.055(3) 0.020(5) Uani 1 1 d . U . . .
H47 H 0.321439 0.262384 -0.065858 0.024 Uiso 1 1 calc R U . . .
C48 C 0.218(4) 0.2043(10) -0.093(3) 0.020(5) Uani 1 1 d . U . . .
H48 H 0.122581 0.213997 -0.126760 0.024 Uiso 1 1 calc R U . . .
C49 C 0.243(4) 0.1636(10) -0.079(3) 0.022(5) Uani 1 1 d . U . . .
H49 H 0.169163 0.143287 -0.087955 0.026 Uiso 1 1 calc R U . . .
C50 C 0.3795(15) 0.1550(5) -0.0515(15) 0.024(5) Uani 1 1 d . U . . .
H50 H 0.403162 0.128224 -0.078463 0.029 Uiso 1 1 calc R U . . .
H1A H -0.026664 0.407184 0.555023 0.036 Uiso 1 1 d DR U . . .
H1B H 0.000808 0.406037 0.430311 0.036 Uiso 1 1 d DR U . . .
H2A H 0.228076 0.418424 0.757090 0.036 Uiso 1 1 d DR U . . .
H2B H 0.364286 0.420875 0.713365 0.036 Uiso 1 1 d DR U . . .
H12A H 0.031952 0.583966 -0.059093 0.036 Uiso 1 1 d DR U . . .
H12B H 0.050825 0.581180 -0.199322 0.036 Uiso 1 1 d DR U . . .
H11A H 0.395970 0.592754 0.108926 0.036 Uiso 1 1 d DR U . . .
H11B H 0.258090 0.573254 0.064827 0.036 Uiso 1 1 d DR U . . .
H30A H 0.151546 0.578398 0.280062 0.036 Uiso 1 1 d DR U . . .
H30B H 0.267297 0.605599 0.289553 0.036 Uiso 1 1 d DR U . . .

loop_
_atom_site_aniso_label
_atom_site_aniso_U_11
_atom_site_aniso_U_22
_atom_site_aniso_U_33
_atom_site_aniso_U_23
_atom_site_aniso_U_13
_atom_site_aniso_U_12
Pr1 0.0147(7) 0.0140(8) 0.0156(8) -0.0004(7) 0.0059(6) -0.0008(7)
Pr2 0.0156(8) 0.0158(9) 0.0152(8) -0.0013(7) 0.0048(6) 0.0004(7)
Cl1 0.029(4) 0.045(5) 0.030(5) -0.007(4) 0.004(4) 0.008(4)
O1 0.026(12) 0.025(12) 0.017(11) 0.000(9) 0.011(9) -0.002(9)
O2 0.025(12) 0.029(13) 0.031(13) -0.004(10) 0.011(10) -0.002(10)
O3 0.024(12) 0.057(18) 0.032(13) 0.021(13) -0.006(10) -0.001(12)
O4 0.044(16) 0.029(13) 0.027(13) 0.015(10) 0.010(12) 0.016(11)
O5 0.047(16) 0.07(2) 0.021(13) 0.003(13) 0.019(12) -0.005(14)
O6 0.027(10) 0.031(10) 0.027(10) 0.000(9) 0.021(9) -0.004(8)
O7 0.049(12) 0.065(14) 0.028(11) -0.001(10) 0.030(10) -0.006(10)
O8 0.029(12) 0.057(16) 0.017(11) -0.007(13) 0.012(9) -0.007(13)
O9 0.034(13) 0.014(11) 0.027(12) 0.000(9) -0.005(10) -0.013(10)
O10 0.036(13) 0.026(12) 0.012(11) 0.003(9) 0.016(10) -0.005(10)
O11 0.026(12) 0.039(14) 0.023(12) 0.009(11) -0.002(10) 0.001(10)
O12 0.025(13) 0.027(14) 0.065(19) 0.003(13) -0.008(13) -0.002(11)
O13 0.021(8) 0.034(9) 0.022(8) -0.005(7) 0.014(7) 0.004(7)
O14 0.024(11) 0.043(13) 0.026(12) -0.001(10) 0.010(9) 0.004(10)
O15 0.018(9) 0.039(11) 0.025(10) -0.006(9) -0.002(8) 0.000(8)
O16 0.032(13) 0.025(12) 0.019(12) -0.003(10) 0.001(10) 0.003(10)
O17 0.028(13) 0.029(13) 0.033(14) -0.004(10) -0.001(11) 0.007(10)
O18 0.063(17) 0.046(16) 0.033(15) 0.008(14) 0.002(13) 0.006(16)
O19 0.025(11) 0.014(11) 0.024(12) 0.002(9) 0.015(9) 0.004(9)
O20 0.030(14) 0.044(16) 0.08(2) -0.020(16) 0.023(15) -0.001(12)
O21 0.083(18) 0.11(2) 0.094(19) 0.009(18) 0.007(17) -0.008(18)
O22 0.08(2) 0.11(2) 0.08(2) -0.012(19) 0.028(18) 0.020(19)
O23 0.076(17) 0.089(19) 0.074(17) 0.008(16) 0.019(16) 0.002(16)
O24 0.036(14) 0.067(19) 0.030(14) -0.002(14) 0.010(12) 0.007(14)
O25 0.048(17) 0.06(2) 0.06(2) 0.011(16) 0.024(15) -0.005(15)
O26 0.10(3) 0.14(4) 0.06(2) 0.06(3) 0.01(2) 0.03(3)
O27 0.07(2) 0.044(18) 0.09(3) -0.021(18) 0.025(19) -0.018(16)
O28 0.041(15) 0.047(16) 0.036(15) 0.006(12) 0.011(12) 0.010(12)
O29 0.053(18) 0.07(2) 0.06(2) -0.009(17) 0.008(16) -0.007(16)
O30 0.057(17) 0.032(15) 0.040(16) 0.008(12) 0.013(13) 0.002(13)
N1 0.023(15) 0.034(17) 0.028(16) -0.002(13) 0.006(13) -0.012(12)
N2 0.033(17) 0.05(2) 0.014(14) -0.016(13) 0.014(13) -0.014(14)
N3 0.024(10) 0.021(10) 0.013(10) 0.000(8) 0.011(9) -0.001(9)
N4 0.012(12) 0.015(13) 0.019(13) 0.005(11) -0.007(10) 0.004(10)
N5 0.007(9) 0.007(10) 0.013(10) 0.006(8) 0.003(8) 0.003(8)
N6 0.019(13) 0.013(13) 0.014(12) -0.006(10) 0.003(10) 0.005(10)
N7 0.018(9) 0.037(10) 0.018(9) -0.003(8) 0.015(8) 0.004(8)
N8 0.027(15) 0.030(16) 0.022(15) -0.002(13) 0.015(12) 0.010(13)
N9 0.025(10) 0.019(10) 0.013(10) 0.000(8) 0.010(9) 0.004(9)
N10 0.025(14) 0.017(14) 0.014(13) -0.008(11) 0.002(11) 0.003(11)
N11 0.009(12) 0.014(13) 0.022(14) -0.010(10) 0.001(10) 0.002(9)
N12 0.016(8) 0.017(8) 0.015(8) -0.002(7) 0.012(7) -0.006(7)
N13 0.035(8) 0.040(9) 0.035(8) 0.006(7) 0.015(6) -0.001(6)
C1 0.027(17) 0.013(16) 0.03(2) 0.000(14) -0.001(15) -0.003(13)
C2 0.021(11) 0.015(11) 0.027(12) -0.008(10) 0.013(10) 0.003(9)
C3 0.024(16) 0.025(17) 0.021(17) -0.002(14) 0.005(13) -0.008(14)
C4 0.04(2) 0.012(15) 0.016(16) 0.001(12) 0.014(15) 0.003(14)
C5 0.05(2) 0.013(16) 0.022(18) 0.011(14) 0.001(16) -0.006(16)
C6 0.027(18) 0.023(18) 0.03(2) -0.002(15) 0.001(15) -0.006(14)
C7 0.024(17) 0.024(17) 0.023(17) 0.001(14) 0.010(14) 0.008(13)
C8 0.033(19) 0.023(17) 0.023(18) -0.001(14) 0.015(15) 0.007(14)
C9 0.025(17) 0.018(17) 0.029(18) -0.001(14) 0.004(14) -0.002(13)
C10 0.016(8) 0.015(9) 0.011(8) 0.000(6) 0.008(6) 0.000(6)
C11 0.015(9) 0.016(9) 0.014(9) 0.001(6) 0.008(6) -0.002(6)
C12 0.020(15) 0.010(14) 0.011(14) 0.003(11) 0.007(12) 0.004(12)
C13 0.030(18) 0.013(16) 0.019(17) -0.004(12) 0.002(14) -0.011(13)
C14 0.011(8) 0.012(8) 0.010(8) 0.005(6) 0.004(6) -0.001(6)
C15 0.029(17) 0.012(15) 0.018(16) -0.006(12) 0.004(13) 0.000(13)
C16 0.021(12) 0.021(12) 0.014(11) 0.001(10) 0.009(10) 0.001(10)
C17 0.019(16) 0.04(2) 0.011(15) 0.003(14) 0.005(13) -0.006(15)
C18 0.020(17) 0.015(16) 0.04(2) 0.005(14) 0.001(15) 0.005(13)
C19 0.019(16) 0.028(18) 0.006(14) 0.004(13) -0.003(12) -0.010(13)
C20 0.019(12) 0.021(12) 0.009(11) -0.004(9) 0.008(9) 0.007(10)
C21 0.019(16) 0.023(17) 0.018(16) 0.003(13) -0.002(13) 0.003(13)
C22 0.020(16) 0.023(17) 0.024(17) 0.005(14) 0.015(14) -0.005(13)
C23 0.022(16) 0.023(17) 0.011(15) 0.010(13) 0.002(13) -0.002(13)
C24 0.014(15) 0.036(19) 0.015(16) -0.005(13) 0.006(13) 0.010(13)
C25 0.014(13) 0.019(15) 0.012(13) 0.001(13) 0.003(10) -0.004(13)
C26 0.05(2) 0.021(19) 0.04(2) -0.024(16) 0.012(18) -0.006(16)
C27 0.032(18) 0.018(16) 0.029(18) -0.010(14) -0.001(15) -0.005(14)
C28 0.05(2) 0.020(17) 0.03(2) 0.000(15) 0.011(17) 0.001(16)
C29 0.05(2) 0.024(19) 0.03(2) -0.007(15) 0.011(18) -0.006(17)
C30 0.034(13) 0.028(13) 0.027(13) -0.004(11) 0.019(11) -0.001(11)
C31 0.030(12) 0.034(13) 0.025(12) -0.001(11) 0.019(11) -0.006(11)
C32 0.03(2) 0.026(19) 0.04(2) -0.005(16) 0.016(17) -0.005(15)
C33 0.04(2) 0.028(19) 0.023(18) -0.002(14) 0.016(16) -0.004(16)
C34 0.027(18) 0.023(18) 0.026(18) -0.002(14) -0.004(14) 0.002(14)
C35 0.023(9) 0.023(9) 0.019(9) 0.001(6) 0.009(7) -0.001(7)
C36 0.025(12) 0.019(12) 0.024(12) 0.001(10) 0.002(10) 0.000(10)
C37 0.026(18) 0.015(16) 0.026(18) -0.002(14) 0.006(15) -0.003(13)
C38 0.013(8) 0.013(8) 0.011(8) -0.001(6) 0.006(6) 0.000(6)
C39 0.018(16) 0.029(18) 0.007(14) -0.004(13) 0.000(12) -0.004(13)
C40 0.020(16) 0.020(16) 0.012(15) 0.002(12) 0.009(13) -0.002(13)
C41 0.018(12) 0.029(13) 0.018(12) -0.008(10) 0.010(10) 0.003(10)
C42 0.022(12) 0.026(12) 0.013(11) -0.003(10) 0.003(10) 0.006(10)
C43 0.028(17) 0.018(16) 0.008(14) 0.000(12) 0.007(13) -0.006(13)
C44 0.024(17) 0.026(18) 0.020(17) 0.004(14) 0.005(14) -0.004(14)
C45 0.012(8) 0.014(8) 0.008(8) 0.002(6) 0.008(6) -0.003(6)
C46 0.014(9) 0.016(10) 0.014(10) -0.002(9) 0.007(8) -0.001(8)
C47 0.021(10) 0.020(10) 0.020(10) 0.000(9) 0.004(9) -0.004(9)
C48 0.022(10) 0.020(10) 0.018(10) -0.002(9) 0.008(9) -0.005(9)
C49 0.023(10) 0.022(10) 0.021(11) -0.009(9) 0.008(9) -0.006(9)
C50 0.024(9) 0.023(10) 0.029(10) -0.019(9) 0.013(9) -0.005(9)

loop_
_atom_type_symbol
_atom_type_description
_atom_type_scat_dispersion_real
_atom_type_scat_dispersion_imag
_atom_type_scat_source
C C 0.0181 0.0091 'International Tables Vol C Tables 4.2.6.8 and 6.1.1.4'
H H 0.0000 0.0000 'International Tables Vol C Tables 4.2.6.8 and 6.1.1.4'
Cl Cl 0.3639 0.7018 'International Tables Vol C Tables 4.2.6.8 and 6.1.1.4'
N N 0.0311 0.0180 'International Tables Vol C Tables 4.2.6.8 and 6.1.1.4'
O O 0.0492 0.0322 'International Tables Vol C Tables 4.2.6.8 and 6.1.1.4'
Pr Pr -2.4164 10.2820 'International Tables Vol C Tables 4.2.6.8 and 6.1.1.4'

loop_
_geom_angle_atom_site_label_1
_geom_angle_atom_site_label_2
_geom_angle_atom_site_label_3
_geom_angle
_geom_angle_site_symmetry_1
_geom_angle_site_symmetry_3
O9 Pr1 O2 69.5(7) . .
O9 Pr1 O1 78.2(7) . .
O2 Pr1 O1 76.9(6) . .
O9 Pr1 O3 132.4(9) . .
O2 Pr1 O3 70.3(7) . .
O1 Pr1 O3 68.9(7) . .
O9 Pr1 N6 80.5(8) . 2_646
O2 Pr1 N6 81.9(7) . 2_646
O1 Pr1 N6 154.0(7) . 2_646
O3 Pr1 N6 117.4(7) . 2_646
O9 Pr1 O8 67.7(8) . .
O2 Pr1 O8 130.8(8) . .
O1 Pr1 O8 71.7(7) . .
O3 Pr1 O8 127.6(7) . .
N6 Pr1 O8 113.3(8) 2_646 .
O9 Pr1 O6 66.4(8) . .
O2 Pr1 O6 128.1(6) . .
O1 Pr1 O6 117.9(6) . .
O3 Pr1 O6 160.6(8) . .
N6 Pr1 O6 65.4(8) 2_646 .
O8 Pr1 O6 48.5(8) . .
O9 Pr1 O4 131.9(8) . .
O2 Pr1 O4 70.1(7) . .
O1 Pr1 O4 116.3(6) . .
O3 Pr1 O4 49.3(7) . .
N6 Pr1 O4 68.9(8) 2_646 .
O8 Pr1 O4 158.8(9) . .
O6 Pr1 O4 125.5(8) . .
O9 Pr1 N4 137.1(8) . 2_646
O2 Pr1 N4 140.8(7) . 2_646
O1 Pr1 N4 81.8(7) . 2_646
O3 Pr1 N4 71.4(8) . 2_646
N6 Pr1 N4 124.1(8) 2_646 2_646
O8 Pr1 N4 70.0(8) . 2_646
O6 Pr1 N4 91.0(8) . 2_646
O4 Pr1 N4 91.1(8) . 2_646
O9 Pr1 N5 129.3(7) . 2_646
O2 Pr1 N5 132.4(7) . 2_646
O1 Pr1 N5 142.5(6) . 2_646
O3 Pr1 N5 96.7(8) . 2_646
N6 Pr1 N5 63.4(7) 2_646 2_646
O8 Pr1 N5 94.1(8) . 2_646
O6 Pr1 N5 66.6(7) . 2_646
O4 Pr1 N5 67.5(7) . 2_646
N4 Pr1 N5 60.7(7) 2_646 2_646
O9 Pr1 N1 138.5(7) . .
O2 Pr1 N1 69.1(6) . .
O1 Pr1 N1 93.1(5) . .
O3 Pr1 N1 24.9(7) . .
N6 Pr1 N1 93.1(7) 2_646 .
O8 Pr1 N1 147.6(7) . .
O6 Pr1 N1 146.2(6) . .
O4 Pr1 N1 24.4(7) . .
N4 Pr1 N1 79.7(7) 2_646 .
N5 Pr1 N1 80.7(6) 2_646 .
O9 Pr1 N2 60.7(6) . .
O2 Pr1 N2 130.2(5) . .
O1 Pr1 N2 93.1(5) . .
O3 Pr1 N2 150.3(7) . .
N6 Pr1 N2 89.4(7) 2_646 .
O8 Pr1 N2 23.9(7) . .
O6 Pr1 N2 25.2(7) . .
O4 Pr1 N2 149.0(6) . .
N4 Pr1 N2 83.1(7) 2_646 .
N5 Pr1 N2 83.3(6) 2_646 .
N1 Pr1 N2 160.7(5) . .
O19 Pr2 O11 68.2(7) . .
O19 Pr2 O12 84.4(7) . .
O11 Pr2 O12 72.3(6) . .
O19 Pr2 O15 140.1(7) . .
O11 Pr2 O15 74.4(7) . .
O12 Pr2 O15 71.4(7) . .
O19 Pr2 N12 80.1(7) . 2_655
O11 Pr2 N12 86.3(7) . 2_655
O12 Pr2 N12 157.1(7) . 2_655
O15 Pr2 N12 111.1(7) . 2_655
O19 Pr2 O16 71.3(7) . .
O11 Pr2 O16 134.9(7) . .
O12 Pr2 O16 122.6(6) . .
O15 Pr2 O16 148.5(7) . .
N12 Pr2 O16 67.8(7) 2_655 .
O19 Pr2 N11 135.2(7) . 2_655
O11 Pr2 N11 129.7(7) . 2_655
O12 Pr2 N11 137.3(7) . 2_655
O15 Pr2 N11 80.2(8) . 2_655
N12 Pr2 N11 63.5(7) 2_655 2_655
O16 Pr2 N11 71.2(7) . 2_655
O19 Pr2 O17 70.1(7) . .
O11 Pr2 O17 128.1(7) . .
O12 Pr2 O17 74.3(7) . .
O15 Pr2 O17 128.7(7) . .
N12 Pr2 O17 115.3(8) 2_655 .
O16 Pr2 O17 48.8(7) . .
N11 Pr2 O17 101.7(8) 2_655 .
O19 Pr2 N10 139.8(8) . 2_655
O11 Pr2 N10 135.7(7) . 2_655
O12 Pr2 N10 77.5(8) . 2_655
O15 Pr2 N10 65.6(8) . 2_655
N12 Pr2 N10 124.9(8) 2_655 2_655
O16 Pr2 N10 88.8(8) . 2_655
N11 Pr2 N10 61.8(8) 2_655 2_655
O17 Pr2 N10 70.6(8) . 2_655
O19 Pr2 O13 119.6(7) . .
O11 Pr2 O13 62.8(7) . .
O12 Pr2 O13 110.5(6) . .
O15 Pr2 O13 47.9(7) . .
N12 Pr2 O13 64.2(7) 2_655 .
O16 Pr2 O13 126.8(7) . .
N11 Pr2 O13 67.9(7) 2_655 .
O17 Pr2 O13 169.0(7) . .
N10 Pr2 O13 100.3(7) 2_655 .
O19 Pr2 N8 66.4(7) . .
O11 Pr2 N8 134.3(7) . .
O12 Pr2 N8 98.4(7) . .
O15 Pr2 N8 146.5(7) . .
N12 Pr2 N8 90.7(8) 2_655 .
O16 Pr2 N8 24.2(7) . .
N11 Pr2 N8 87.9(8) 2_655 .
O17 Pr2 N8 24.8(8) . .
N10 Pr2 N8 81.1(8) 2_655 .
O13 Pr2 N8 150.7(8) . .
Pr1 O1 H1A 106.8 . .
Pr1 O1 H1B 108.0 . .
H1A O1 H1B 110.1 . .
Pr1 O2 H2A 109.6 . .
Pr1 O2 H2B 110.8 . .
H2A O2 H2B 115.5 . .
N1 O3 Pr1 96.9(16) . .
N1 O4 Pr1 94.7(14) . .
N2 O6 Pr1 95.3(14) . .
N2 O8 Pr1 97.1(15) . .
C1 O9 Pr1 143(2) . .
Pr2 O11 H11A 111.9 . .
Pr2 O11 H11B 112.8 . .
H11A O11 H11B 117.1 . .
Pr2 O12 H12A 115.0 . .
Pr2 O12 H12B 111.5 . .
H12A O12 H12B 119.7 . .
N7 O13 Pr2 92.3(17) . .
N7 O15 Pr2 101.6(17) . .
N8 O16 Pr2 97.4(18) . .
N8 O17 Pr2 95.2(18) . .
C26 O19 Pr2 162(2) . .
H27B O27 H27A 105(3) . .
H30A O30 H30B 113.0 . .
O4 N1 O3 119(2) . .
O4 N1 O5 120(2) . .
O3 N1 O5 121(3) . .
O4 N1 Pr1 60.9(13) . .
O3 N1 Pr1 58.2(13) . .
O5 N1 Pr1 179(2) . .
O8 N2 O7 121(3) . .
O8 N2 O6 116(2) . .
O7 N2 O6 122(2) . .
O8 N2 Pr1 59.0(12) . .
O7 N2 Pr1 167.6(17) . .
O6 N2 Pr1 59.5(12) . .
C2 N3 C4 113(2) . .
C2 N3 H3A 108.9 . .
C4 N3 H3A 108.9 . .
C2 N3 H3B 108.9 . .
C4 N3 H3B 108.9 . .
H3A N3 H3B 107.7 . .
C14 N4 C18 116(3) . .
C14 N4 Pr1 123.2(18) . 2_656
C18 N4 Pr1 120(2) . 2_656
C13 N5 C20 117(3) . .
C13 N5 Pr1 123.1(19) . 2_656
C20 N5 Pr1 120.0(18) . 2_656
C25 N6 C21 119(3) . .
C25 N6 Pr1 117.5(19) . 2_656
C21 N6 Pr1 123.4(19) . 2_656
O14 N7 O15 123(3) . .
O14 N7 O13 119(3) . .
O15 N7 O13 118(3) . .
O18 N8 O16 122(3) . .
O18 N8 O17 121(3) . .
O16 N8 O17 118(3) . .
O18 N8 Pr2 170(2) . .
O16 N8 Pr2 58.4(15) . .
O17 N8 Pr2 60.0(15) . .
C29 N9 C27 112(2) . .
C29 N9 H9A 109.2 . .
C27 N9 H9A 109.2 . .
C29 N9 H9B 109.2 . .
C27 N9 H9B 109.2 . .
H9A N9 H9B 107.9 . .
C43 N10 C39 118(3) . .
C43 N10 Pr2 120(2) . 2_645
C39 N10 Pr2 120(2) . 2_645
C38 N11 C45 118(3) . .
C38 N11 Pr2 121.7(19) . 2_645
C45 N11 Pr2 120.1(19) . 2_645
C46 N12 C50 110(2) . .
C46 N12 Pr2 123.7(19) . 2_645
C50 N12 Pr2 125.5(16) . 2_645
O22 N13 O23 136(4) . .
O22 N13 O21 118(3) . .
O23 N13 O21 104(3) . .
O9 C1 O10 128(3) . .
O9 C1 C2 114(3) . .
O10 C1 C2 118(3) . .
N3 C2 C3 114(2) . .
N3 C2 C1 106(2) . .
C3 C2 C1 109(3) . .
N3 C2 H2 109.1 . .
C3 C2 H2 109.1 . .
C1 C2 H2 109.1 . .
C2 C3 H3C 109.5 . .
C2 C3 H3D 109.5 . .
H3C C3 H3D 109.5 . .
C2 C3 H3E 109.5 . .
H3C C3 H3E 109.5 . .
H3D C3 H3E 109.5 . .
C5 C4 N3 111(2) . .
C5 C4 H4A 109.4 . .
N3 C4 H4A 109.4 . .
C5 C4 H4B 109.4 . .
N3 C4 H4B 109.4 . .
H4A C4 H4B 108.0 . .
C8 C5 C6 119(3) . .
C8 C5 C4 124(3) . .
C6 C5 C4 117(3) . .
C7 C6 C5 119(3) . .
C7 C6 H6 120.4 . .
C5 C6 H6 120.4 . .
C6 C7 C10 123(3) . .
C6 C7 H7 118.4 . .
C10 C7 H7 118.4 . .
C5 C8 C9 122(3) . .
C5 C8 H8 119.2 . .
C9 C8 H8 119.2 . .
C10 C9 C8 120(3) . .
C10 C9 H9 119.9 . .
C8 C9 H9 119.9 . .
C9 C10 C7 116(3) . .
C9 C10 C11 121(3) . .
C7 C10 C11 122(3) . .
C12 C11 C19 115(3) . .
C12 C11 C10 122(3) . .
C19 C11 C10 123(3) . .
C13 C12 C11 121(3) . .
C13 C12 H12 119.6 . .
C11 C12 H12 119.6 . .
N5 C13 C12 123(3) . .
N5 C13 C14 117(3) . .
C12 C13 C14 120(3) . .
N4 C14 C15 122(3) . .
N4 C14 C13 115(3) . .
C15 C14 C13 123(3) . .
C14 C15 C16 120(3) . .
C14 C15 H15 119.9 . .
C16 C15 H15 119.9 . .
C17 C16 C15 120(3) . .
C17 C16 H16 119.9 . .
C15 C16 H16 119.9 . .
C16 C17 C18 116(3) . .
C16 C17 H17 122.2 . .
C18 C17 H17 122.2 . .
N4 C18 C17 125(3) . .
N4 C18 H18 117.3 . .
C17 C18 H18 117.3 . .
C20 C19 C11 120(3) . .
C20 C19 H19 120.0 . .
C11 C19 H19 120.0 . .
C19 C20 N5 124(3) . .
C19 C20 C21 121(3) . .
N5 C20 C21 115(3) . .
N6 C21 C22 123(3) . .
N6 C21 C20 117(3) . .
C22 C21 C20 120(3) . .
C21 C22 C23 118(3) . .
C21 C22 H22 120.9 . .
C23 C22 H22 120.9 . .
C24 C23 C22 120(3) . .
C24 C23 H23 120.2 . .
C22 C23 H23 120.2 . .
C23 C24 C25 119(3) . .
C23 C24 H24 120.3 . .
C25 C24 H24 120.3 . .
N6 C25 C24 122(3) . .
N6 C25 H25 119.2 . .
C24 C25 H25 119.2 . .
O19 C26 O20 128(4) . .
O19 C26 C27 116(3) . .
O20 C26 C27 115(3) . .
N9 C27 C28 111(3) . .
N9 C27 C26 109(3) . .
C28 C27 C26 112(3) . .
N9 C27 H27 108.4 . .
C28 C27 H27 108.4 . .
C26 C27 H27 108.4 . .
C27 C28 H28A 109.5 . .
C27 C28 H28B 109.5 . .
H28A C28 H28B 109.5 . .
C27 C28 H28C 109.5 . .
H28A C28 H28C 109.5 . .
H28B C28 H28C 109.5 . .
N9 C29 C30 116(3) . .
N9 C29 H29A 108.4 . .
C30 C29 H29A 108.4 . .
N9 C29 H29B 108.4 . .
C30 C29 H29B 108.4 . .
H29A C29 H29B 107.4 . .
C31 C30 C33 120(3) . .
C31 C30 C29 122(3) . .
C33 C30 C29 118(3) . .
C30 C31 C32 121(3) . .
C30 C31 H31 119.6 . .
C32 C31 H31 119.6 . .
C31 C32 C35 121(3) . .
C31 C32 H32 119.6 . .
C35 C32 H32 119.6 . .
C34 C33 C30 119(4) . .
C34 C33 H33 120.4 . .
C30 C33 H33 120.4 . .
C35 C34 C33 121(3) . .
C35 C34 H34 119.6 . .
C33 C34 H34 119.6 . .
C34 C35 C32 118(3) . .
C34 C35 C36 120(3) . .
C32 C35 C36 122(3) . .
C44 C36 C37 117(3) . .
C44 C36 C35 121(3) . .
C37 C36 C35 122(3) . .
C36 C37 C38 120(3) . .
C36 C37 H37 119.8 . .
C38 C37 H37 119.8 . .
N11 C38 C37 121(3) . .
N11 C38 C39 117(3) . .
C37 C38 C39 121(3) . .
N10 C39 C40 124(3) . .
N10 C39 C38 117(3) . .
C40 C39 C38 119(3) . .
C39 C40 C41 119(3) . .
C39 C40 H40 120.7 . .
C41 C40 H40 120.7 . .
C42 C41 C40 118(3) . .
C42 C41 H41 121.1 . .
C40 C41 H41 121.1 . .
C41 C42 C43 119(3) . .
C41 C42 H42 120.7 . .
C43 C42 H42 120.7 . .
N10 C43 C42 123(3) . .
N10 C43 H43 118.3 . .
C42 C43 H43 118.3 . .
C45 C44 C36 121(3) . .
C45 C44 H44 119.7 . .
C36 C44 H44 119.7 . .
N11 C45 C44 123(3) . .
N11 C45 C46 116(3) . .
C44 C45 C46 121(3) . .
N12 C46 C47 125(3) . .
N12 C46 C45 116(3) . .
C47 C46 C45 118(3) . .
C46 C47 C48 116(3) . .
C46 C47 H47 121.8 . .
C48 C47 H47 121.8 . .
C49 C48 C47 120(3) . .
C49 C48 H48 120.2 . .
C47 C48 H48 120.2 . .
C50 C49 C48 113(3) . .
C50 C49 H49 123.6 . .
C48 C49 H49 123.6 . .
C49 C50 N12 132(2) . .
C49 C50 H50 114.2 . .
N12 C50 H50 114.2 . .

loop_
_geom_bond_atom_site_label_1
_geom_bond_atom_site_label_2
_geom_bond_distance
_geom_bond_site_symmetry_2
Pr1 O9 2.46(2) .
Pr1 O2 2.47(2) .
Pr1 O1 2.50(2) .
Pr1 O3 2.55(3) .
Pr1 N6 2.56(3) 2_646
Pr1 O8 2.60(2) .
Pr1 O6 2.60(2) .
Pr1 O4 2.61(2) .
Pr1 N4 2.64(2) 2_646
Pr1 N5 2.65(2) 2_646
Pr1 N1 2.977(16) .
Pr1 N2 3.006(17) .
Pr2 O19 2.45(2) .
Pr2 O11 2.50(2) .
Pr2 O12 2.51(2) .
Pr2 O15 2.56(2) .
Pr2 N12 2.57(3) 2_655
Pr2 O16 2.59(2) .
Pr2 N11 2.61(3) 2_655
Pr2 O17 2.62(2) .
Pr2 N10 2.66(3) 2_655
Pr2 O13 2.73(2) .
Pr2 N8 3.02(3) .
O1 H1A 0.8404 .
O1 H1B 0.8298 .
O2 H2A 0.8364 .
O2 H2B 0.8634 .
O3 N1 1.26(3) .
O4 N1 1.23(3) .
O5 N1 1.28(3) .
O6 N2 1.28(3) .
O7 N2 1.25(3) .
O8 N2 1.23(3) .
O9 C1 1.25(4) .
O10 C1 1.26(4) .
O11 H11A 0.8380 .
O11 H11B 0.8447 .
O12 H12A 0.8806 .
O12 H12B 0.8584 .
O13 N7 1.28(3) .
O14 N7 1.24(4) .
O15 N7 1.24(4) .
O16 N8 1.25(4) .
O17 N8 1.27(4) .
O18 N8 1.22(4) .
O19 C26 1.20(4) .
O20 C26 1.27(4) .
O21 N13 1.19(3) .
O22 N13 1.18(3) .
O23 N13 1.19(3) .
O27 H27B 0.850(15) .
O27 H27A 0.850(15) .
O30 H30A 0.8348 .
O30 H30B 0.8288 .
N3 C2 1.49(3) .
N3 C4 1.52(3) .
N3 H3A 0.9100 .
N3 H3B 0.9100 .
N4 C14 1.33(4) .
N4 C18 1.34(4) .
N5 C13 1.31(4) .
N5 C20 1.37(4) .
N6 C25 1.33(4) .
N6 C21 1.33(4) .
N9 C29 1.48(4) .
N9 C27 1.50(4) .
N9 H9A 0.9100 .
N9 H9B 0.9100 .
N10 C43 1.33(4) .
N10 C39 1.33(4) .
N11 C38 1.35(4) .
N11 C45 1.37(4) .
N12 C46 1.32(4) .
N12 C50 1.36(3) .
C1 C2 1.59(5) .
C2 C3 1.52(4) .
C2 H2 1.0000 .
C3 H3C 0.9800 .
C3 H3D 0.9800 .
C3 H3E 0.9800 .
C4 C5 1.50(4) .
C4 H4A 0.9900 .
C4 H4B 0.9900 .
C5 C8 1.34(5) .
C5 C6 1.43(5) .
C6 C7 1.35(5) .
C6 H6 0.9500 .
C7 C10 1.40(4) .
C7 H7 0.9500 .
C8 C9 1.41(5) .
C8 H8 0.9500 .
C9 C10 1.40(4) .
C9 H9 0.9500 .
C10 C11 1.46(5) .
C11 C12 1.41(4) .
C11 C19 1.43(5) .
C12 C13 1.39(4) .
C12 H12 0.9500 .
C13 C14 1.52(4) .
C14 C15 1.36(4) .
C15 C16 1.38(5) .
C15 H15 0.9500 .
C16 C17 1.35(5) .
C16 H16 0.9500 .
C17 C18 1.40(5) .
C17 H17 0.9500 .
C18 H18 0.9500 .
C19 C20 1.35(5) .
C19 H19 0.9500 .
C20 C21 1.54(4) .
C21 C22 1.37(5) .
C22 C23 1.39(5) .
C22 H22 0.9500 .
C23 C24 1.35(5) .
C23 H23 0.9500 .
C24 C25 1.39(4) .
C24 H24 0.9500 .
C25 H25 0.9500 .
C26 C27 1.53(5) .
C27 C28 1.52(5) .
C27 H27 1.0000 .
C28 H28A 0.9800 .
C28 H28B 0.9800 .
C28 H28C 0.9800 .
C29 C30 1.50(5) .
C29 H29A 0.9900 .
C29 H29B 0.9900 .
C30 C31 1.37(5) .
C30 C33 1.40(5) .
C31 C32 1.38(5) .
C31 H31 0.9500 .
C32 C35 1.41(5) .
C32 H32 0.9500 .
C33 C34 1.40(5) .
C33 H33 0.9500 .
C34 C35 1.39(5) .
C34 H34 0.9500 .
C35 C36 1.48(5) .
C36 C44 1.40(5) .
C36 C37 1.41(5) .
C37 C38 1.42(4) .
C37 H37 0.9500 .
C38 C39 1.48(4) .
C39 C40 1.36(4) .
C40 C41 1.43(5) .
C40 H40 0.9500 .
C41 C42 1.37(5) .
C41 H41 0.9500 .
C42 C43 1.40(5) .
C42 H42 0.9500 .
C43 H43 0.9500 .
C44 C45 1.38(5) .
C44 H44 0.9500 .
C45 C46 1.53(4) .
C46 C47 1.35(4) .
C47 C48 1.45(4) .
C47 H47 0.9500 .
C48 C49 1.34(5) .
C48 H48 0.9500 .
C49 C50 1.29(4) .
C49 H49 0.9500 .
C50 H50 0.9500 .

loop_
_geom_hbond_atom_site_label_D
_geom_hbond_atom_site_label_H
_geom_hbond_atom_site_label_A
_geom_hbond_distance_DH
_geom_hbond_distance_HA
_geom_hbond_distance_DA
_geom_hbond_angle_DHA
_geom_hbond_site_symmetry_A
_geom_hbond_publ_flag
N3 H3B O28 0.91 1.97 2.83(3) 155.7 . yes
N3 H3A Cl1 0.91 2.30 3.172(19) 160.9 . yes
N9 H9A O10 0.91 2.15 3.02(3) 161.5 1_554 yes
N9 H9B Cl1 0.91 2.45 3.24(3) 144.7 1_554 yes
O2 H2B O10 0.86 1.81 2.65(3) 164.6 . yes
O2 H2A O24 0.84 1.99 2.74(3) 149.9 1_556 yes
O11 H11B O27 0.84 1.97 2.71(3) 145.0 . yes
O12 H12A O22 0.88 1.96 2.81(5) 161.8 . yes
O12 H12B O29 0.86 1.76 2.59(3) 164.8 . yes
O27 H27A O24 0.850(15) 2.11(17) 2.83(3) 143(24) . yes
O30 H30A O22 0.83 2.05 2.77(5) 142.9 . yes

loop_
_geom_torsion_atom_site_label_1
_geom_torsion_atom_site_label_2
_geom_torsion_atom_site_label_3
_geom_torsion_atom_site_label_4
_geom_torsion
_geom_torsion_site_symmetry_1
_geom_torsion_site_symmetry_2
_geom_torsion_site_symmetry_3
_geom_torsion_site_symmetry_4
Pr1 O4 N1 O3 -4(3) . . . .
Pr1 O4 N1 O5 -180(2) . . . .
Pr1 O3 N1 O4 4(3) . . . .
Pr1 O3 N1 O5 180(2) . . . .
Pr1 O8 N2 O7 -165(2) . . . .
Pr1 O8 N2 O6 17(2) . . . .
Pr1 O6 N2 O8 -17(2) . . . .
Pr1 O6 N2 O7 166(2) . . . .
Pr2 O15 N7 O14 175(3) . . . .
Pr2 O15 N7 O13 -4(3) . . . .
Pr2 O13 N7 O14 -176(3) . . . .
Pr2 O13 N7 O15 4(3) . . . .
Pr2 O16 N8 O18 -168(3) . . . .
Pr2 O16 N8 O17 10(3) . . . .
Pr2 O17 N8 O18 168(3) . . . .
Pr2 O17 N8 O16 -10(3) . . . .
Pr1 O9 C1 O10 -7(6) . . . .
Pr1 O9 C1 C2 174(2) . . . .
C4 N3 C2 C3 58(3) . . . .
C4 N3 C2 C1 178(2) . . . .
O9 C1 C2 N3 172(2) . . . .
O10 C1 C2 N3 -8(4) . . . .
O9 C1 C2 C3 -65(4) . . . .
O10 C1 C2 C3 116(3) . . . .
C2 N3 C4 C5 158(3) . . . .
N3 C4 C5 C8 101(4) . . . .
N3 C4 C5 C6 -75(4) . . . .
C8 C5 C6 C7 4(5) . . . .
C4 C5 C6 C7 180(3) . . . .
C5 C6 C7 C10 -3(5) . . . .
C6 C5 C8 C9 -5(5) . . . .
C4 C5 C8 C9 179(3) . . . .
C5 C8 C9 C10 6(5) . . . .
C8 C9 C10 C7 -4(5) . . . .
C8 C9 C10 C11 -180(3) . . . .
C6 C7 C10 C9 3(5) . . . .
C6 C7 C10 C11 178(3) . . . .
C9 C10 C11 C12 12(4) . . . .
C7 C10 C11 C12 -163(3) . . . .
C9 C10 C11 C19 -172(3) . . . .
C7 C10 C11 C19 13(5) . . . .
C19 C11 C12 C13 3(4) . . . .
C10 C11 C12 C13 179(3) . . . .
C20 N5 C13 C12 1(5) . . . .
Pr1 N5 C13 C12 -178(2) 2_656 . . .
C20 N5 C13 C14 -177(3) . . . .
Pr1 N5 C13 C14 4(4) 2_656 . . .
C11 C12 C13 N5 -4(5) . . . .
C11 C12 C13 C14 173(3) . . . .
C18 N4 C14 C15 5(4) . . . .
Pr1 N4 C14 C15 175(2) 2_656 . . .
C18 N4 C14 C13 179(3) . . . .
Pr1 N4 C14 C13 -12(4) 2_656 . . .
N5 C13 C14 N4 5(4) . . . .
C12 C13 C14 N4 -173(3) . . . .
N5 C13 C14 C15 178(3) . . . .
C12 C13 C14 C15 1(5) . . . .
N4 C14 C15 C16 -4(5) . . . .
C13 C14 C15 C16 -177(3) . . . .
C14 C15 C16 C17 3(5) . . . .
C15 C16 C17 C18 -2(5) . . . .
C14 N4 C18 C17 -5(5) . . . .
Pr1 N4 C18 C17 -174(3) 2_656 . . .
C16 C17 C18 N4 3(5) . . . .
C12 C11 C19 C20 2(4) . . . .
C10 C11 C19 C20 -175(3) . . . .
C11 C19 C20 N5 -5(5) . . . .
C11 C19 C20 C21 175(3) . . . .
C13 N5 C20 C19 4(4) . . . .
Pr1 N5 C20 C19 -177(2) 2_656 . . .
C13 N5 C20 C21 -176(3) . . . .
Pr1 N5 C20 C21 3(3) 2_656 . . .
C25 N6 C21 C22 2(5) . . . .
Pr1 N6 C21 C22 174(2) 2_656 . . .
C25 N6 C21 C20 -179(3) . . . .
Pr1 N6 C21 C20 -7(4) 2_656 . . .
C19 C20 C21 N6 -177(3) . . . .
N5 C20 C21 N6 2(4) . . . .
C19 C20 C21 C22 1(5) . . . .
N5 C20 C21 C22 -179(3) . . . .
N6 C21 C22 C23 -1(5) . . . .
C20 C21 C22 C23 -180(3) . . . .
C21 C22 C23 C24 2(5) . . . .
C22 C23 C24 C25 -3(5) . . . .
C21 N6 C25 C24 -3(4) . . . .
Pr1 N6 C25 C24 -176(2) 2_656 . . .
C23 C24 C25 N6 4(5) . . . .
Pr2 O19 C26 O20 17(11) . . . .
Pr2 O19 C26 C27 -170(6) . . . .
C29 N9 C27 C28 159(3) . . . .
C29 N9 C27 C26 -77(3) . . . .
O19 C26 C27 N9 151(3) . . . .
O20 C26 C27 N9 -35(5) . . . .
O19 C26 C27 C28 -86(4) . . . .
O20 C26 C27 C28 88(4) . . . .
C27 N9 C29 C30 -180(3) . . . .
N9 C29 C30 C31 71(5) . . . .
N9 C29 C30 C33 -107(4) . . . .
C33 C30 C31 C32 -2(5) . . . .
C29 C30 C31 C32 -180(3) . . . .
C30 C31 C32 C35 3(5) . . . .
C31 C30 C33 C34 0(5) . . . .
C29 C30 C33 C34 178(3) . . . .
C30 C33 C34 C35 1(5) . . . .
C33 C34 C35 C32 0(5) . . . .
C33 C34 C35 C36 -177(3) . . . .
C31 C32 C35 C34 -2(5) . . . .
C31 C32 C35 C36 174(3) . . . .
C34 C35 C36 C44 17(5) . . . .
C32 C35 C36 C44 -159(3) . . . .
C34 C35 C36 C37 -162(3) . . . .
C32 C35 C36 C37 22(5) . . . .
C44 C36 C37 C38 4(5) . . . .
C35 C36 C37 C38 -177(3) . . . .
C45 N11 C38 C37 6(4) . . . .
Pr2 N11 C38 C37 -179(2) 2_645 . . .
C45 N11 C38 C39 178(3) . . . .
Pr2 N11 C38 C39 -6(4) 2_645 . . .
C36 C37 C38 N11 -6(5) . . . .
C36 C37 C38 C39 -178(3) . . . .
C43 N10 C39 C40 5(4) . . . .
Pr2 N10 C39 C40 -158(2) 2_645 . . .
C43 N10 C39 C38 -180(3) . . . .
Pr2 N10 C39 C38 16(4) 2_645 . . .
N11 C38 C39 N10 -7(4) . . . .
C37 C38 C39 N10 166(3) . . . .
N11 C38 C39 C40 168(3) . . . .
C37 C38 C39 C40 -19(4) . . . .
N10 C39 C40 C41 -5(5) . . . .
C38 C39 C40 C41 -180(3) . . . .
C39 C40 C41 C42 2(4) . . . .
C40 C41 C42 C43 1(4) . . . .
C39 N10 C43 C42 -3(4) . . . .
Pr2 N10 C43 C42 161(2) 2_645 . . .
C41 C42 C43 N10 0(5) . . . .
C37 C36 C44 C45 -3(5) . . . .
C35 C36 C44 C45 178(3) . . . .
C38 N11 C45 C44 -5(4) . . . .
Pr2 N11 C45 C44 180(2) 2_645 . . .
C38 N11 C45 C46 178(3) . . . .
Pr2 N11 C45 C46 3(3) 2_645 . . .
C36 C44 C45 N11 4(5) . . . .
C36 C44 C45 C46 -180(3) . . . .
C50 N12 C46 C47 8(4) . . . .
Pr2 N12 C46 C47 177(2) 2_645 . . .
C50 N12 C46 C45 -168(2) . . . .
Pr2 N12 C46 C45 0(4) 2_645 . . .
N11 C45 C46 N12 -2(4) . . . .
C44 C45 C46 N12 -179(3) . . . .
N11 C45 C46 C47 -179(3) . . . .
C44 C45 C46 C47 4(4) . . . .
N12 C46 C47 C48 2(5) . . . .
C45 C46 C47 C48 179(3) . . . .
C46 C47 C48 C49 -2(5) . . . .
C47 C48 C49 C50 -10(4) . . . .
C48 C49 C50 N12 27(4) . . . .
C46 N12 C50 C49 -25(4) . . . .
Pr2 N12 C50 C49 166(2) 2_645 . . .
